data_2225832
loop_
_publ_author_name
'Di, Kai'

_publ_section_title
;
 (2<i>S</i>*)-2-Ammonio-3-(1<i>H</i>-indol-3-yl)propionate
 pyridine-2,4-dicarboxylic acid ethanol solvate
;
_journal_coeditor_code FB2190
_journal_issue 5
_journal_name_full 'Acta Crystallographica Section E'
_journal_page_first o1125
_journal_page_last o1126
_journal_paper_doi 10.1107/S1600536810014017
_journal_volume 66
_journal_year 2010
_chemical_formula_iupac 'C11 H12 N2 O2, C7 H5 N O4, C2 H6 O'
_chemical_formula_moiety 'C11 H12 N2 O2, C7 H5 N O4, C2 H6 O'
_chemical_formula_sum 'C20 H23 N3 O7'
_chemical_formula_weight 417.41
_chemical_name_systematic
;
(2<i>S</i>*)-2-Ammonio-3-(1<i>H</i>-indol-3-yl)propionate
pyridine-2,4-dicarboxylic acid ethanol solvate
;
_space_group_IT_number 1
_symmetry_cell_setting triclinic
_symmetry_space_group_name_Hall 'P 1'
_symmetry_space_group_name_H-M 'P 1'
_atom_sites_solution_hydrogens difmap
_atom_sites_solution_primary direct
_atom_sites_solution_secondary difmap
_audit_creation_method SHELXL-97
_cell_angle_alpha 85.44(3)
_cell_angle_beta 81.89(3)
_cell_angle_gamma 71.84(3)
_cell_formula_units_Z 1
_cell_length_a 7.0320(14)
_cell_length_b 7.7590(16)
_cell_length_c 9.5800(19)
_cell_measurement_reflns_used 1200
_cell_measurement_temperature 298(2)
_cell_measurement_theta_max 24.0
_cell_measurement_theta_min 2.7
_cell_volume 491.34(19)
_computing_cell_refinement '<i>SAINT</i> (Bruker, 1998)'
_computing_data_collection '<i>SMART</i> (Bruker, 1998)'
_computing_data_reduction '<i>SAINT</i> (Bruker, 1998)'
_computing_molecular_graphics '<i>SHELXTL</i> (Sheldrick, 2008)'
_computing_publication_material '<i>SHELXTL</i> (Sheldrick, 2008) and PLATON (Spek, 2009)'
_computing_structure_refinement '<i>SHELXTL</i> (Sheldrick, 2008)'
_computing_structure_solution '<i>SHELXTL</i> (Sheldrick, 2008)'
_diffrn_ambient_temperature 298(2)
_diffrn_measured_fraction_theta_full 0.979
_diffrn_measured_fraction_theta_max 0.979
_diffrn_measurement_device_type 'Bruker SMART 1000 CCD diffractometer'
_diffrn_measurement_method '\w scans'
_diffrn_radiation_monochromator graphite
_diffrn_radiation_source 'fine-focus sealed tube'
_diffrn_radiation_type MoK\a
_diffrn_radiation_wavelength 0.71073
_diffrn_reflns_av_R_equivalents 0.0242
_diffrn_reflns_av_sigmaI/netI 0.0427
_diffrn_reflns_limit_h_max 8
_diffrn_reflns_limit_h_min -8
_diffrn_reflns_limit_k_max 9
_diffrn_reflns_limit_k_min -9
_diffrn_reflns_limit_l_max 12
_diffrn_reflns_limit_l_min -12
_diffrn_reflns_number 4115
_diffrn_reflns_theta_full 27.00
_diffrn_reflns_theta_max 27.00
_diffrn_reflns_theta_min 2.15
_diffrn_standards_number 0
_exptl_absorpt_coefficient_mu 0.108
_exptl_absorpt_correction_T_max 0.9766
_exptl_absorpt_correction_T_min 0.9714
_exptl_absorpt_correction_type multi-scan
_exptl_absorpt_process_details '(<i>SADABS</i>; Sheldrick, 1996)'
_exptl_crystal_colour colourless
_exptl_crystal_density_diffrn 1.411
_exptl_crystal_density_method 'not measured'
_exptl_crystal_description block
_exptl_crystal_F_000 220
_exptl_crystal_size_max 0.27
_exptl_crystal_size_mid 0.23
_exptl_crystal_size_min 0.22
_refine_diff_density_max 0.179
_refine_diff_density_min -0.215
_refine_ls_extinction_method none
_refine_ls_goodness_of_fit_ref 1.018
_refine_ls_hydrogen_treatment mixed
_refine_ls_matrix_type full
_refine_ls_number_constraints 78
_refine_ls_number_parameters 285
_refine_ls_number_reflns 2092
_refine_ls_number_restraints 6
_refine_ls_restrained_S_all 1.016
_refine_ls_R_factor_all 0.0523
_refine_ls_R_factor_gt 0.0448
_refine_ls_shift/su_max 0.000
_refine_ls_shift/su_mean 0.000
_refine_ls_structure_factor_coef Fsqd
_refine_ls_weighting_details 'calc w=1/[\s^2^(Fo^2^)+(0.0628P)^2^] where P=(Fo^2^+2Fc^2^)/3'
_refine_ls_weighting_scheme calc
_refine_ls_wR_factor_gt 0.1043
_refine_ls_wR_factor_ref 0.1089
_reflns_number_gt 1815
_reflns_number_total 2092
_reflns_threshold_expression I>2\s(I)
_cod_data_source_file fb2190.cif
_cod_data_source_block I
_cod_database_code 2225832
_cod_database_fobs_code 2225832

loop_
_symmetry_equiv_pos_as_xyz
'x, y, z'

loop_
_atom_site_type_symbol
_atom_site_label
_atom_site_fract_x
_atom_site_fract_y
_atom_site_fract_z
_atom_site_U_iso_or_equiv
_atom_site_adp_type
_atom_site_calc_flag
_atom_site_refinement_flags
_atom_site_occupancy
_atom_site_disorder_assembly
_atom_site_disorder_group
O O1 0.2726(4) 0.7005(3) 0.5137(3) 0.0503(7) Uani d . 1 . .
H H1 0.276(7) 0.635(7) 0.439(6) 0.075 Uiso d . 1 . .
O O2 0.1776(6) 0.9447(4) 0.3743(3) 0.0725(10) Uani d . 1 . .
O O3 0.2236(5) 0.7586(4) 1.0219(3) 0.0560(8) Uani d . 1 . .
O O4 0.1597(5) 1.0309(3) 1.1063(2) 0.0509(7) Uani d D 1 . .
H H4 0.175(7) 0.970(6) 1.187(3) 0.076 Uiso d D 1 . .
O O5 0.5693(4) 0.2870(4) 1.3453(3) 0.0522(7) Uani d . 1 . .
O O6 0.2941(4) 0.5149(4) 1.3097(3) 0.0554(8) Uani d . 1 . .
O O7 0.9134(4) 0.3938(4) 0.3005(3) 0.0601(8) Uani d D 1 . .
H H7 0.831(6) 0.332(6) 0.301(6) 0.090 Uiso d D 1 . .
N N1 0.1492(4) 1.1892(3) 0.8482(3) 0.0316(6) Uani d . 1 . .
N N2 0.5947(4) 0.2711(4) 0.6481(3) 0.0396(7) Uani d D 1 . .
H H2A 0.582(7) 0.304(6) 0.5569(17) 0.059 Uiso d D 1 . .
N N3 0.2260(4) 0.3869(3) 1.0847(3) 0.0304(6) Uani d . 1 . .
H H3A 0.2096 0.5039 1.0629 0.046 Uiso calc R 1 . .
H H3B 0.1305 0.3763 1.1534 0.046 Uiso calc R 1 . .
H H3C 0.2174 0.3316 1.0090 0.046 Uiso calc R 1 . .
C C1 0.1801(5) 1.0105(4) 0.8599(3) 0.0274(6) Uani d . 1 . .
C C2 0.2031(5) 0.9032(4) 0.7466(3) 0.0288(7) Uani d . 1 . .
H H2 0.2292 0.7783 0.7597 0.035 Uiso calc R 1 . .
C C3 0.1866(5) 0.9845(4) 0.6140(3) 0.0302(7) Uani d . 1 . .
C C4 0.1478(5) 1.1699(5) 0.6004(3) 0.0362(8) Uani d . 1 . .
H H4A 0.1329 1.2299 0.5128 0.043 Uiso calc R 1 . .
C C5 0.1316(5) 1.2645(4) 0.7195(3) 0.0346(7) Uani d . 1 . .
H H5 0.1068 1.3895 0.7090 0.042 Uiso calc R 1 . .
C C6 0.2122(5) 0.8722(5) 0.4871(3) 0.0400(8) Uani d . 1 . .
C C7 0.1919(5) 0.9201(4) 1.0033(3) 0.0329(7) Uani d . 1 . .
C C8 0.6594(5) 0.0930(5) 0.8419(3) 0.0311(7) Uani d . 1 . .
C C9 0.6549(5) 0.0934(5) 0.6954(3) 0.0341(7) Uani d . 1 . .
C C10 0.7065(6) -0.0663(5) 0.6231(4) 0.0451(9) Uani d . 1 . .
H H10 0.7036 -0.0642 0.5263 0.054 Uiso calc R 1 . .
C C11 0.7617(6) -0.2262(5) 0.6995(5) 0.0502(10) Uani d . 1 . .
H H11 0.7968 -0.3349 0.6535 0.060 Uiso calc R 1 . .
C C12 0.7666(6) -0.2308(6) 0.8447(5) 0.0510(10) Uani d . 1 . .
H H12 0.8051 -0.3420 0.8938 0.061 Uiso calc R 1 . .
C C13 0.7152(5) -0.0727(5) 0.9160(4) 0.0402(8) Uani d . 1 . .
H H13 0.7178 -0.0767 1.0130 0.048 Uiso calc R 1 . .
C C14 0.6009(5) 0.2784(4) 0.8802(3) 0.0314(7) Uani d . 1 . .
C C15 0.5622(5) 0.3797(5) 0.7600(4) 0.0354(7) Uani d . 1 . .
H H15 0.5194 0.5059 0.7544 0.043 Uiso calc R 1 . .
C C16 0.5926(5) 0.3425(5) 1.0252(3) 0.0368(8) Uani d . 1 . .
H H16A 0.5705 0.4726 1.0191 0.044 Uiso calc R 1 . .
H H16B 0.7223 0.2856 1.0590 0.044 Uiso calc R 1 . .
C C17 0.4276(5) 0.3016(4) 1.1330(3) 0.0303(7) Uani d . 1 . .
H H17 0.4531 0.1699 1.1423 0.036 Uiso calc R 1 . .
C C18 0.4303(5) 0.3726(5) 1.2774(3) 0.0349(7) Uani d . 1 . .
C C19 0.7449(10) 0.7082(7) 0.2595(6) 0.0880(18) Uani d . 1 . .
H H19A 0.6650 0.6699 0.2022 0.132 Uiso calc R 1 . .
H H19B 0.8566 0.7329 0.2008 0.132 Uiso calc R 1 . .
H H19C 0.6635 0.8162 0.3066 0.132 Uiso calc R 1 . .
C C20 0.8210(7) 0.5635(6) 0.3650(5) 0.0608(11) Uani d . 1 . .
H H20A 0.9183 0.5939 0.4129 0.073 Uiso calc R 1 . .
H H20B 0.7101 0.5543 0.4350 0.073 Uiso calc R 1 . .

loop_
_atom_site_aniso_label
_atom_site_aniso_U_11
_atom_site_aniso_U_22
_atom_site_aniso_U_33
_atom_site_aniso_U_12
_atom_site_aniso_U_13
_atom_site_aniso_U_23
O1 0.0771(19) 0.0433(16) 0.0285(13) -0.0102(14) -0.0109(12) -0.0145(11)
O2 0.128(3) 0.066(2) 0.0212(13) -0.0198(19) -0.0207(15) -0.0064(13)
O3 0.105(2) 0.0348(14) 0.0324(14) -0.0252(15) -0.0166(14) 0.0061(11)
O4 0.100(2) 0.0418(15) 0.0188(11) -0.0313(15) -0.0099(13) 0.0001(10)
O5 0.0589(17) 0.0725(19) 0.0293(13) -0.0211(14) -0.0158(12) -0.0036(13)
O6 0.0627(18) 0.0611(18) 0.0423(16) -0.0106(14) -0.0094(13) -0.0298(13)
O7 0.0569(18) 0.0624(19) 0.0623(19) -0.0243(14) 0.0092(15) -0.0139(15)
N1 0.0417(15) 0.0273(14) 0.0255(13) -0.0086(11) -0.0053(11) -0.0044(11)
N2 0.0477(17) 0.0486(18) 0.0227(14) -0.0155(14) -0.0048(12) 0.0021(13)
N3 0.0396(15) 0.0306(14) 0.0244(13) -0.0147(12) -0.0020(10) -0.0080(10)
C1 0.0315(15) 0.0293(15) 0.0226(14) -0.0100(12) -0.0040(11) -0.0028(12)
C2 0.0369(16) 0.0255(15) 0.0235(15) -0.0069(13) -0.0046(12) -0.0063(12)
C3 0.0294(16) 0.0399(18) 0.0219(14) -0.0090(14) -0.0053(12) -0.0062(13)
C4 0.047(2) 0.0393(19) 0.0226(16) -0.0142(16) -0.0075(14) 0.0034(14)
C5 0.0436(18) 0.0273(16) 0.0329(17) -0.0100(14) -0.0083(14) 0.0030(13)
C6 0.050(2) 0.046(2) 0.0230(18) -0.0117(17) -0.0045(15) -0.0066(15)
C7 0.0490(19) 0.0331(19) 0.0219(15) -0.0177(15) -0.0084(13) -0.0028(13)
C8 0.0297(16) 0.0371(17) 0.0276(15) -0.0126(13) 0.0003(12) -0.0050(13)
C9 0.0324(17) 0.0437(19) 0.0283(16) -0.0144(15) -0.0017(13) -0.0053(15)
C10 0.051(2) 0.056(2) 0.0306(18) -0.0194(18) 0.0049(15) -0.0206(17)
C11 0.046(2) 0.044(2) 0.061(3) -0.0128(18) 0.0051(19) -0.022(2)
C12 0.051(2) 0.038(2) 0.059(3) -0.0112(17) 0.0027(19) -0.0013(18)
C13 0.043(2) 0.040(2) 0.0339(18) -0.0092(16) -0.0002(14) 0.0002(16)
C14 0.0327(17) 0.0356(17) 0.0255(15) -0.0096(14) 0.0001(12) -0.0075(13)
C15 0.0391(18) 0.0355(18) 0.0319(17) -0.0134(15) 0.0004(14) -0.0025(14)
C16 0.0455(19) 0.0410(19) 0.0288(17) -0.0209(15) 0.0004(14) -0.0071(14)
C17 0.0397(17) 0.0310(16) 0.0241(15) -0.0147(13) -0.0050(12) -0.0051(12)
C18 0.0426(19) 0.046(2) 0.0233(15) -0.0229(16) -0.0025(13) -0.0059(14)
C19 0.122(5) 0.070(4) 0.056(3) -0.013(3) -0.001(3) 0.002(3)
C20 0.061(3) 0.074(3) 0.046(2) -0.023(2) 0.0042(19) -0.013(2)

loop_
_atom_type_symbol
_atom_type_description
_atom_type_scat_dispersion_real
_atom_type_scat_dispersion_imag
_atom_type_scat_source
C C 0.0033 0.0016 'International Tables Vol C Tables 4.2.6.8 and 6.1.1.4'
H H 0.0000 0.0000 'International Tables Vol C Tables 4.2.6.8 and 6.1.1.4'
N N 0.0061 0.0033 'International Tables Vol C Tables 4.2.6.8 and 6.1.1.4'
O O 0.0106 0.0060 'International Tables Vol C Tables 4.2.6.8 and 6.1.1.4'

loop_
_geom_angle_atom_site_label_1
_geom_angle_atom_site_label_2
_geom_angle_atom_site_label_3
_geom_angle_site_symmetry_1
_geom_angle_site_symmetry_3
_geom_angle
_geom_angle_publ_flag
C6 O1 H1 . . 113(3) ?
C7 O4 H4 . . 110(3) ?
C20 O7 H7 . . 112(4) ?
C5 N1 C1 . . 116.2(3) ?
C15 N2 C9 . . 108.7(3) ?
C15 N2 H2A . . 128(3) ?
C9 N2 H2A . . 123(3) ?
C17 N3 H3A . . 109.5 ?
C17 N3 H3B . . 109.5 ?
H3A N3 H3B . . 109.5 ?
C17 N3 H3C . . 109.5 ?
H3A N3 H3C . . 109.5 ?
H3B N3 H3C . . 109.5 ?
N1 C1 C2 . . 123.8(3) ?
N1 C1 C7 . . 118.4(3) ?
C2 C1 C7 . . 117.8(3) ?
C3 C2 C1 . . 118.8(3) ?
C3 C2 H2 . . 120.6 ?
C1 C2 H2 . . 120.6 ?
C2 C3 C4 . . 118.3(3) ?
C2 C3 C6 . . 120.5(3) ?
C4 C3 C6 . . 121.2(3) ?
C3 C4 C5 . . 118.5(3) ?
C3 C4 H4A . . 120.7 ?
C5 C4 H4A . . 120.7 ?
N1 C5 C4 . . 124.3(3) ?
N1 C5 H5 . . 117.8 ?
C4 C5 H5 . . 117.8 ?
O2 C6 O1 . . 125.9(3) ?
O2 C6 C3 . . 120.3(3) ?
O1 C6 C3 . . 113.8(3) ?
O3 C7 O4 . . 123.2(3) ?
O3 C7 C1 . . 122.3(3) ?
O4 C7 C1 . . 114.5(3) ?
C13 C8 C9 . . 118.6(3) ?
C13 C8 C14 . . 134.3(3) ?
C9 C8 C14 . . 107.1(3) ?
N2 C9 C10 . . 130.7(3) ?
N2 C9 C8 . . 107.2(3) ?
C10 C9 C8 . . 122.1(3) ?
C11 C10 C9 . . 117.6(3) ?
C11 C10 H10 . . 121.2 ?
C9 C10 H10 . . 121.2 ?
C10 C11 C12 . . 121.7(4) ?
C10 C11 H11 . . 119.2 ?
C12 C11 H11 . . 119.2 ?
C13 C12 C11 . . 120.7(4) ?
C13 C12 H12 . . 119.6 ?
C11 C12 H12 . . 119.6 ?
C12 C13 C8 . . 119.4(3) ?
C12 C13 H13 . . 120.3 ?
C8 C13 H13 . . 120.3 ?
C15 C14 C8 . . 106.3(3) ?
C15 C14 C16 . . 128.1(3) ?
C8 C14 C16 . . 125.6(3) ?
C14 C15 N2 . . 110.7(3) ?
C14 C15 H15 . . 124.7 ?
N2 C15 H15 . . 124.7 ?
C14 C16 C17 . . 114.1(3) ?
C14 C16 H16A . . 108.7 ?
C17 C16 H16A . . 108.7 ?
C14 C16 H16B . . 108.7 ?
C17 C16 H16B . . 108.7 ?
H16A C16 H16B . . 107.6 ?
N3 C17 C18 . . 109.6(3) ?
N3 C17 C16 . . 110.3(3) ?
C18 C17 C16 . . 110.3(3) ?
N3 C17 H17 . . 108.8 ?
C18 C17 H17 . . 108.8 ?
C16 C17 H17 . . 108.8 ?
O5 C18 O6 . . 127.7(3) ?
O5 C18 C17 . . 117.1(3) ?
O6 C18 C17 . . 115.1(3) ?
C20 C19 H19A . . 109.5 ?
C20 C19 H19B . . 109.5 ?
H19A C19 H19B . . 109.5 ?
C20 C19 H19C . . 109.5 ?
H19A C19 H19C . . 109.5 ?
H19B C19 H19C . . 109.5 ?
O7 C20 C19 . . 111.0(4) ?
O7 C20 H20A . . 109.4 ?
C19 C20 H20A . . 109.4 ?
O7 C20 H20B . . 109.4 ?
C19 C20 H20B . . 109.4 ?
H20A C20 H20B . . 108.0 ?

loop_
_geom_bond_atom_site_label_1
_geom_bond_atom_site_label_2
_geom_bond_site_symmetry_2
_geom_bond_distance
_geom_bond_publ_flag
O1 C6 . 1.282(5) ?
O1 H1 . 0.90(5) ?
O2 C6 . 1.199(4) ?
O3 C7 . 1.205(4) ?
O4 C7 . 1.310(4) ?
O4 H4 . 0.875(11) ?
O5 C18 . 1.235(4) ?
O6 C18 . 1.242(4) ?
O7 C20 . 1.422(5) ?
O7 H7 . 0.855(11) ?
N1 C5 . 1.326(4) ?
N1 C1 . 1.333(4) ?
N2 C15 . 1.367(4) ?
N2 C9 . 1.370(5) ?
N2 H2A . 0.899(11) ?
N3 C17 . 1.488(4) ?
N3 H3A . 0.8900 ?
N3 H3B . 0.8900 ?
N3 H3C . 0.8900 ?
C1 C2 . 1.381(4) ?
C1 C7 . 1.493(4) ?
C2 C3 . 1.376(4) ?
C2 H2 . 0.9300 ?
C3 C4 . 1.377(5) ?
C3 C6 . 1.509(4) ?
C4 C5 . 1.378(5) ?
C4 H4A . 0.9300 ?
C5 H5 . 0.9300 ?
C8 C13 . 1.390(5) ?
C8 C9 . 1.408(5) ?
C8 C14 . 1.430(5) ?
C9 C10 . 1.389(5) ?
C10 C11 . 1.364(6) ?
C10 H10 . 0.9300 ?
C11 C12 . 1.393(6) ?
C11 H11 . 0.9300 ?
C12 C13 . 1.374(5) ?
C12 H12 . 0.9300 ?
C13 H13 . 0.9300 ?
C14 C15 . 1.352(5) ?
C14 C16 . 1.500(4) ?
C15 H15 . 0.9300 ?
C16 C17 . 1.534(4) ?
C16 H16A . 0.9700 ?
C16 H16B . 0.9700 ?
C17 C18 . 1.534(4) ?
C17 H17 . 0.9800 ?
C19 C20 . 1.472(7) ?
C19 H19A . 0.9600 ?
C19 H19B . 0.9600 ?
C19 H19C . 0.9600 ?
C20 H20A . 0.9700 ?
C20 H20B . 0.9700 ?

loop_
_geom_hbond_atom_site_label_D
_geom_hbond_atom_site_label_H
_geom_hbond_atom_site_label_A
_geom_hbond_site_symmetry_A
_geom_hbond_distance_DH
_geom_hbond_distance_HA
_geom_hbond_distance_DA
_geom_hbond_angle_DHA
N3 H3C N1 1_545 0.89 2.15 3.032(4) 169.6
N3 H3B O7 1_456 0.89 1.90 2.787(4) 171.1
N3 H3A O3 1 0.89 2.01 2.894(4) 169.7
N2 H2A O5 1_554 0.899(11) 2.059(19) 2.922(4) 161(4)
O7 H7 O5 1_554 0.855(11) 1.96(3) 2.762(4) 155(5)
O1 H1 O6 1_554 0.90(5) 1.58(6) 2.479(3) 177(5)
O4 H4 O2 1_556 0.875(11) 1.79(2) 2.611(3) 155(5)
C20 H20A O6 1_654 0.97 2.59 3.200(6) 121.5

loop_
_cod_related_entry_id
_cod_related_entry_database
_cod_related_entry_code
1 ChemSpider 30656068
